data_4508397
loop_
_publ_author_name
'Yang, Wei'
'Wang, Chiming'
'Ma, Qi'
'Feng, Xuenan'
'Wang, Hailong'
'Jiang, Jianzhuang'

_publ_section_title
;
 Self-Assembled Zn(II) Coordination Complexes Based on Mixed V-Shaped
 Asymmetric Multicarboxylate and N-Donor Ligands
;
_journal_issue 11
_journal_name_full 'Crystal Growth &amp; Design'
_journal_page_first 4695
_journal_paper_doi 10.1021/cg4007372
_journal_volume 13
_journal_year 2013
_chemical_formula_sum 'C50 H46 N4 O24 Zn3'
_chemical_formula_weight 1283.02
_chemical_name_systematic
;
 ?
;
_space_group_IT_number 15
_symmetry_cell_setting monoclinic
_symmetry_space_group_name_Hall '-C 2yc'
_symmetry_space_group_name_H-M 'C 1 2/c 1'
_atom_sites_solution_hydrogens geom
_atom_sites_solution_primary direct
_atom_sites_solution_secondary difmap
_audit_creation_method SHELXL-97
_cell_angle_alpha 90.00
_cell_angle_beta 110.656(7)
_cell_angle_gamma 90.00
_cell_formula_units_Z 4
_cell_length_a 35.892(2)
_cell_length_b 8.2785(3)
_cell_length_c 19.2066(13)
_cell_measurement_reflns_used 2071
_cell_measurement_temperature 298(2)
_cell_measurement_theta_max 28.91
_cell_measurement_theta_min 2.86
_cell_volume 5340.0(6)
_computing_cell_refinement
;CrysAlisPro, Oxford Diffraction Ltd.,
Version 1.171.34.40 (release 27-08-2010 CrysAlis171 .NET)
(compiled Aug 27 2010,11:50:40)
;
_computing_data_collection
;
CrysAlisPro, Oxford Diffraction Ltd.,
Version 1.171.34.40 (release 27-08-2010 CrysAlis171 .NET)
(compiled Aug 27 2010,11:50:40)
;
_computing_data_reduction
;   
CrysAlisPro, Oxford Diffraction Ltd.,
Version 1.171.34.40 (release 27-08-2010 CrysAlis171 .NET)
(compiled Aug 27 2010,11:50:40)
;
_computing_structure_refinement 'SHELXL-97 (Sheldrick, 1997)'
_computing_structure_solution 'SHELXS-97 (Sheldrick, 2008)'
_diffrn_ambient_temperature 298(2)
_diffrn_detector_area_resol_mean 16.2141
_diffrn_measured_fraction_theta_full 0.996
_diffrn_measured_fraction_theta_max 0.996
_diffrn_measurement_device_type 'Xcalibur, Eos, Gemini'
_diffrn_measurement_method '\w scans'
_diffrn_radiation_monochromator graphite
_diffrn_radiation_source 'fine-focus sealed tube'
_diffrn_radiation_type MoK\a
_diffrn_radiation_wavelength 0.71069
_diffrn_reflns_av_R_equivalents 0.0363
_diffrn_reflns_av_sigmaI/netI 0.0575
_diffrn_reflns_limit_h_max 33
_diffrn_reflns_limit_h_min -42
_diffrn_reflns_limit_k_max 9
_diffrn_reflns_limit_k_min -8
_diffrn_reflns_limit_l_max 22
_diffrn_reflns_limit_l_min -20
_diffrn_reflns_number 10299
_diffrn_reflns_theta_full 25.00
_diffrn_reflns_theta_max 25.00
_diffrn_reflns_theta_min 3.03
_diffrn_standards_interval_count 0
_diffrn_standards_interval_time 0
_diffrn_standards_number 0
_exptl_absorpt_coefficient_mu 1.426
_exptl_absorpt_correction_T_max 0.8475
_exptl_absorpt_correction_T_min 0.7833
_exptl_absorpt_correction_type multi-scan
_exptl_absorpt_process_details
;
CrysAlisPro, Oxford Diffraction Ltd.,
Version 1.171.34.40 (release 27-08-2010 CrysAlis171 .NET)
(compiled Aug 27 2010,11:50:40)
Empirical absorption correction using spherical harmonics,
 implemented in SCALE3 ABSPACK scaling algorithm.  
;
_exptl_crystal_colour colorless
_exptl_crystal_density_diffrn 1.596
_exptl_crystal_density_method 'not measured'
_exptl_crystal_description needle
_exptl_crystal_F_000 2624
_exptl_crystal_size_max 0.15
_exptl_crystal_size_mid 0.08
_exptl_crystal_size_min 0.05
_refine_diff_density_max 1.412
_refine_diff_density_min -0.444
_refine_diff_density_rms 0.087
_refine_ls_extinction_method none
_refine_ls_goodness_of_fit_ref 1.029
_refine_ls_hydrogen_treatment mixed
_refine_ls_matrix_type full
_refine_ls_number_parameters 366
_refine_ls_number_reflns 4684
_refine_ls_number_restraints 12
_refine_ls_restrained_S_all 1.028
_refine_ls_R_factor_all 0.0864
_refine_ls_R_factor_gt 0.0564
_refine_ls_shift/su_max 0.001
_refine_ls_shift/su_mean 0.000
_refine_ls_structure_factor_coef Fsqd
_refine_ls_weighting_details 'calc w=1/[\s^2^(Fo^2^)+(0.0748P)^2^+9.6718P] where P=(Fo^2^+2Fc^2^)/3'
_refine_ls_weighting_scheme calc
_refine_ls_wR_factor_gt 0.1364
_refine_ls_wR_factor_ref 0.1491
_reflns_number_gt 3330
_reflns_number_total 4684
_reflns_threshold_expression >2sigma(I)
_cod_data_source_file cg4007372_si_002.cif
_cod_data_source_block 709627
_cod_original_cell_volume 5340.1(5)
_cod_original_sg_symbol_Hall '-C 2yc '
_cod_original_sg_symbol_H-M 'C 2/c '
_cod_database_code 4508397

loop_
_symmetry_equiv_pos_as_xyz
'x, y, z'
'-x, y, -z+1/2'
'x+1/2, y+1/2, z'
'-x+1/2, y+1/2, -z+1/2'
'-x, -y, -z'
'x, -y, z-1/2'
'-x+1/2, -y+1/2, -z'
'x+1/2, -y+1/2, z-1/2'

loop_
_atom_site_label
_atom_site_type_symbol
_atom_site_fract_x
_atom_site_fract_y
_atom_site_fract_z
_atom_site_U_iso_or_equiv
_atom_site_adp_type
_atom_site_occupancy
_atom_site_symmetry_multiplicity
_atom_site_calc_flag
_atom_site_refinement_flags
C1 C 0.71734(14) 0.6963(6) 0.6384(3) 0.0334(11) Uani 1 1 d .
C2 C 0.66654(14) 0.4146(5) 0.6372(3) 0.0311(11) Uani 1 1 d .
C3 C 0.67309(15) 0.7074(5) 0.6031(3) 0.0343(11) Uani 1 1 d .
C4 C 0.64901(14) 0.5717(5) 0.6011(2) 0.0305(11) Uani 1 1 d .
C5 C 0.60838(15) 0.5895(6) 0.5671(3) 0.0378(12) Uani 1 1 d .
C6 C 0.59063(17) 0.7326(7) 0.5359(3) 0.0556(16) Uani 1 1 d .
H6 H 0.5631 0.7403 0.5135 0.067 Uiso 1 1 calc R
C7 C 0.61482(18) 0.8646(7) 0.5387(4) 0.0648(19) Uani 1 1 d .
H7 H 0.6035 0.9620 0.5175 0.078 Uiso 1 1 calc R
C8 C 0.65544(18) 0.8529(6) 0.5726(3) 0.0527(16) Uani 1 1 d .
H8 H 0.6713 0.9432 0.5751 0.063 Uiso 1 1 calc R
C9 C 0.57046(15) 0.3555(6) 0.5134(3) 0.0405(12) Uani 1 1 d .
C10 C 0.58629(17) 0.3470(7) 0.4581(3) 0.0463(13) Uani 1 1 d .
H10 H 0.6054 0.4210 0.4561 0.056 Uiso 1 1 calc R
C11 C 0.57322(18) 0.2260(7) 0.4056(3) 0.0538(15) Uani 1 1 d .
H11 H 0.5844 0.2169 0.3688 0.065 Uiso 1 1 calc R
C12 C 0.54432(17) 0.1192(6) 0.4064(3) 0.0471(14) Uani 1 1 d .
C13 C 0.52765(18) 0.1350(7) 0.4598(3) 0.0573(16) Uani 1 1 d .
H13 H 0.5072 0.0660 0.4595 0.069 Uiso 1 1 calc R
C14 C 0.54077(18) 0.2525(7) 0.5146(3) 0.0557(16) Uani 1 1 d .
H14 H 0.5297 0.2611 0.5515 0.067 Uiso 1 1 calc R
C15 C 0.5335(3) -0.0173(7) 0.3523(4) 0.070(2) Uani 1 1 d .
C16 C 0.68488(15) -0.1056(5) 0.7764(3) 0.0370(12) Uani 1 1 d .
H16 H 0.7122 -0.1217 0.7972 0.044 Uiso 1 1 calc R
C17 C 0.65961(15) -0.2359(5) 0.7696(3) 0.0375(12) Uani 1 1 d .
H17 H 0.6701 -0.3377 0.7853 0.045 Uiso 1 1 calc R
C18 C 0.61898(15) -0.2151(5) 0.7397(3) 0.0336(11) Uani 1 1 d .
C19 C 0.60470(16) -0.0602(6) 0.7148(3) 0.0487(15) Uani 1 1 d .
H19 H 0.5775 -0.0406 0.6935 0.058 Uiso 1 1 calc R
C20 C 0.63171(16) 0.0620(6) 0.7226(3) 0.0488(14) Uani 1 1 d .
H20 H 0.6221 0.1642 0.7052 0.059 Uiso 1 1 calc R
C21 C 0.57829(16) -0.6054(6) 0.7834(3) 0.0497(15) Uani 1 1 d .
H21 H 0.5879 -0.6935 0.8147 0.060 Uiso 1 1 calc R
C22 C 0.60421(17) -0.4842(6) 0.7829(4) 0.0587(18) Uani 1 1 d .
H22 H 0.6308 -0.4919 0.8135 0.070 Uiso 1 1 calc R
C23 C 0.59138(14) -0.3504(5) 0.7374(3) 0.0343(11) Uani 1 1 d .
C24 C 0.55222(16) -0.3506(6) 0.6931(3) 0.0477(14) Uani 1 1 d .
H24 H 0.5419 -0.2645 0.6609 0.057 Uiso 1 1 calc R
C25 C 0.52764(16) -0.4769(6) 0.6954(3) 0.0483(14) Uani 1 1 d .
H25 H 0.5012 -0.4743 0.6636 0.058 Uiso 1 1 calc R
N1 N 0.67112(12) 0.0420(4) 0.7539(2) 0.0330(9) Uani 1 1 d .
N2 N 0.53994(12) -0.6024(4) 0.7410(2) 0.0370(10) Uani 1 1 d .
O1 O 0.73642(10) 0.8206(4) 0.67074(19) 0.0422(9) Uani 1 1 d .
O2 O 0.73461(11) 0.5675(4) 0.6360(2) 0.0496(10) Uani 1 1 d .
O3 O 0.67891(10) 0.4144(3) 0.70784(18) 0.0360(8) Uani 1 1 d .
O4 O 0.66693(11) 0.2973(4) 0.59734(19) 0.0473(10) Uani 1 1 d .
O5 O 0.58374(11) 0.4611(4) 0.5725(2) 0.0502(10) Uani 1 1 d .
O6 O 0.5525(2) -0.0438(6) 0.3124(3) 0.119(2) Uani 1 1 d .
O7 O 0.50555(18) -0.1029(6) 0.3483(3) 0.098(2) Uani 1 1 d .
O8 O 0.73359(11) 0.1504(4) 0.6891(2) 0.0479(9) Uani 1 1 d D
H8A H 0.7263 0.0534 0.6910 0.072 Uiso 1 1 d RD
H8B H 0.7164 0.1999 0.6534 0.072 Uiso 1 1 d RD
O9 O 0.68957(12) 0.3058(4) 0.8637(2) 0.0526(10) Uani 1 1 d D
H9A H 0.7110 0.3222 0.9000 0.079 Uiso 1 1 d RD
H9B H 0.6742 0.2459 0.8768 0.079 Uiso 1 1 d RD
O10 O 0.68642(19) 0.2078(8) 0.4749(3) 0.125(2) Uani 1 1 d D
H10A H 0.6849 0.2951 0.4489 0.188 Uiso 1 1 d RD
H10B H 0.6802 0.2314 0.5124 0.188 Uiso 1 1 d RD
O11 O 0.6440(2) 0.0700(7) 0.8976(3) 0.121(2) Uani 1 1 d D
H11A H 0.6477 0.0537 0.8569 0.182 Uiso 1 1 d RD
H11B H 0.6666 0.0763 0.9320 0.182 Uiso 1 1 d RD
Zn1 Zn 0.708763(16) 0.23652(6) 0.77325(3) 0.03274(19) Uani 1 1 d .
Zn2 Zn 0.5000 -0.77786(9) 0.7500 0.0334(2) Uani 1 2 d S
O13 O 0.7396(2) 0.5022(8) 0.9885(4) 0.129(2) Uani 1 1 d .

loop_
_atom_site_aniso_label
_atom_site_aniso_U_11
_atom_site_aniso_U_22
_atom_site_aniso_U_33
_atom_site_aniso_U_23
_atom_site_aniso_U_13
_atom_site_aniso_U_12
C1 0.032(3) 0.031(3) 0.036(3) 0.001(2) 0.011(2) 0.001(2)
C2 0.030(3) 0.025(2) 0.034(3) -0.003(2) 0.007(2) -0.0043(19)
C3 0.036(3) 0.029(2) 0.029(2) -0.001(2) 0.000(2) 0.000(2)
C4 0.034(3) 0.026(2) 0.026(2) -0.0005(19) 0.003(2) 0.002(2)
C5 0.034(3) 0.035(3) 0.040(3) -0.009(2) 0.009(2) -0.005(2)
C6 0.032(3) 0.054(3) 0.057(4) 0.004(3) -0.014(3) 0.008(3)
C7 0.044(4) 0.050(3) 0.079(4) 0.023(3) -0.006(3) 0.011(3)
C8 0.053(4) 0.030(3) 0.055(3) 0.014(2) -0.006(3) -0.003(2)
C9 0.032(3) 0.044(3) 0.041(3) -0.006(2) 0.007(2) -0.002(2)
C10 0.042(3) 0.051(3) 0.043(3) -0.004(3) 0.011(3) -0.007(3)
C11 0.054(4) 0.061(4) 0.041(3) -0.003(3) 0.009(3) 0.010(3)
C12 0.045(3) 0.039(3) 0.043(3) -0.003(2) -0.001(3) 0.007(3)
C13 0.047(4) 0.054(4) 0.064(4) -0.014(3) 0.012(3) -0.019(3)
C14 0.046(4) 0.066(4) 0.061(4) -0.012(3) 0.026(3) -0.016(3)
C15 0.099(6) 0.037(3) 0.045(4) -0.008(3) -0.010(4) 0.016(4)
C16 0.031(3) 0.031(3) 0.049(3) 0.002(2) 0.015(2) 0.001(2)
C17 0.037(3) 0.023(2) 0.056(3) 0.000(2) 0.021(2) 0.002(2)
C18 0.031(3) 0.026(2) 0.045(3) -0.004(2) 0.016(2) -0.004(2)
C19 0.028(3) 0.037(3) 0.073(4) 0.005(3) 0.009(3) -0.002(2)
C20 0.039(3) 0.026(3) 0.075(4) 0.005(3) 0.012(3) 0.000(2)
C21 0.031(3) 0.029(3) 0.085(4) 0.014(3) 0.016(3) 0.004(2)
C22 0.031(3) 0.036(3) 0.098(5) 0.008(3) 0.010(3) -0.003(2)
C23 0.030(3) 0.024(2) 0.048(3) -0.006(2) 0.013(2) -0.001(2)
C24 0.040(3) 0.045(3) 0.053(3) 0.015(3) 0.010(3) -0.006(2)
C25 0.033(3) 0.056(3) 0.046(3) 0.007(3) 0.003(2) -0.013(3)
N1 0.031(2) 0.025(2) 0.045(2) -0.0009(17) 0.0166(19) -0.0060(17)
N2 0.029(2) 0.030(2) 0.052(3) -0.0036(19) 0.015(2) -0.0036(17)
O1 0.0319(19) 0.0334(18) 0.053(2) -0.0069(16) 0.0045(16) -0.0025(15)
O2 0.036(2) 0.039(2) 0.068(3) -0.0025(18) 0.0108(19) 0.0057(17)
O3 0.043(2) 0.0254(16) 0.037(2) 0.0043(14) 0.0109(16) 0.0064(15)
O4 0.063(3) 0.0282(18) 0.041(2) -0.0096(16) 0.0054(18) 0.0037(17)
O5 0.045(2) 0.058(2) 0.049(2) -0.0195(18) 0.0189(18) -0.0176(19)
O6 0.188(7) 0.074(4) 0.086(4) -0.043(3) 0.039(5) 0.019(4)
O7 0.116(5) 0.065(3) 0.085(4) -0.028(3) 0.000(3) -0.030(3)
O8 0.045(2) 0.0332(19) 0.066(2) 0.0051(17) 0.0201(19) 0.0017(16)
O9 0.048(2) 0.061(2) 0.049(2) -0.0001(19) 0.0177(19) 0.0023(19)
O10 0.124(5) 0.172(6) 0.101(4) -0.061(4) 0.065(4) -0.041(5)
O11 0.133(6) 0.142(5) 0.098(4) 0.011(4) 0.051(4) -0.028(5)
Zn1 0.0288(3) 0.0243(3) 0.0416(3) 0.0037(2) 0.0082(2) -0.0017(2)
Zn2 0.0289(4) 0.0259(4) 0.0454(5) 0.000 0.0130(4) 0.000
O13 0.162(7) 0.117(5) 0.130(5) -0.033(4) 0.077(5) -0.046(4)

loop_
_atom_type_symbol
_atom_type_description
_atom_type_scat_dispersion_real
_atom_type_scat_dispersion_imag
_atom_type_scat_source
C C 0.0033 0.0016 'International Tables Vol C Tables 4.2.6.8 and 6.1.1.4'
H H 0.0000 0.0000 'International Tables Vol C Tables 4.2.6.8 and 6.1.1.4'
N N 0.0061 0.0033 'International Tables Vol C Tables 4.2.6.8 and 6.1.1.4'
O O 0.0106 0.0060 'International Tables Vol C Tables 4.2.6.8 and 6.1.1.4'
Zn Zn 0.2839 1.4301 'International Tables Vol C Tables 4.2.6.8 and 6.1.1.4'

loop_
_geom_angle_atom_site_label_1
_geom_angle_atom_site_label_2
_geom_angle_atom_site_label_3
_geom_angle
_geom_angle_site_symmetry_1
_geom_angle_site_symmetry_3
O2 C1 O1 121.6(4) . .
O2 C1 C3 120.1(4) . .
O1 C1 C3 118.4(4) . .
O4 C2 O3 125.6(4) . .
O4 C2 C4 119.2(4) . .
O3 C2 C4 115.2(4) . .
C8 C3 C4 119.7(5) . .
C8 C3 C1 119.9(4) . .
C4 C3 C1 120.5(4) . .
C5 C4 C3 117.6(4) . .
C5 C4 C2 120.7(4) . .
C3 C4 C2 121.6(4) . .
C6 C5 C4 123.1(5) . .
C6 C5 O5 118.3(5) . .
C4 C5 O5 118.1(4) . .
C5 C6 C7 118.3(5) . .
C5 C6 H6 120.8 . .
C7 C6 H6 120.8 . .
C8 C7 C6 120.6(5) . .
C8 C7 H7 119.7 . .
C6 C7 H7 119.7 . .
C7 C8 C3 120.6(5) . .
C7 C8 H8 119.7 . .
C3 C8 H8 119.7 . .
C10 C9 C14 121.2(5) . .
C10 C9 O5 123.6(5) . .
C14 C9 O5 115.2(5) . .
C9 C10 C11 118.4(5) . .
C9 C10 H10 120.8 . .
C11 C10 H10 120.8 . .
C12 C11 C10 121.6(6) . .
C12 C11 H11 119.2 . .
C10 C11 H11 119.2 . .
C13 C12 C11 118.8(5) . .
C13 C12 C15 121.5(6) . .
C11 C12 C15 119.6(7) . .
C12 C13 C14 121.1(6) . .
C12 C13 H13 119.4 . .
C14 C13 H13 119.4 . .
C9 C14 C13 118.7(6) . .
C9 C14 H14 120.6 . .
C13 C14 H14 120.6 . .
O7 C15 O6 119.6(7) . .
O7 C15 C12 119.6(8) . .
O6 C15 C12 120.8(8) . .
O7 C15 Zn2 53.6(4) . 5_646
O6 C15 Zn2 67.1(4) . 5_646
C12 C15 Zn2 167.4(5) . 5_646
N1 C16 C17 121.9(5) . .
N1 C16 H16 119.0 . .
C17 C16 H16 119.0 . .
C18 C17 C16 120.3(4) . .
C18 C17 H17 119.9 . .
C16 C17 H17 119.9 . .
C17 C18 C19 117.6(4) . .
C17 C18 C23 121.0(4) . .
C19 C18 C23 121.3(4) . .
C20 C19 C18 118.6(5) . .
C20 C19 H19 120.7 . .
C18 C19 H19 120.7 . .
N1 C20 C19 123.5(5) . .
N1 C20 H20 118.2 . .
C19 C20 H20 118.2 . .
N2 C21 C22 122.7(5) . .
N2 C21 H21 118.6 . .
C22 C21 H21 118.6 . .
C21 C22 C23 121.0(5) . .
C21 C22 H22 119.5 . .
C23 C22 H22 119.5 . .
C24 C23 C22 115.7(5) . .
C24 C23 C18 123.3(4) . .
C22 C23 C18 121.0(4) . .
C23 C24 C25 120.8(5) . .
C23 C24 H24 119.6 . .
C25 C24 H24 119.6 . .
N2 C25 C24 123.1(5) . .
N2 C25 H25 118.5 . .
C24 C25 H25 118.5 . .
C16 N1 C20 118.1(4) . .
C16 N1 Zn1 121.1(3) . .
C20 N1 Zn1 120.6(3) . .
C21 N2 C25 116.7(4) . .
C21 N2 Zn2 121.9(3) . .
C25 N2 Zn2 121.3(3) . .
C1 O1 Zn1 103.8(3) . 4_656
C2 O3 Zn1 125.7(3) . .
C9 O5 C5 117.4(4) . .
C15 O6 Zn2 84.7(5) . 5_646
C15 O7 Zn2 98.5(5) . 5_646
Zn1 O8 H8A 93.7 . .
Zn1 O8 H8B 93.9 . .
H8A O8 H8B 110.2 . .
Zn1 O9 H9A 104.4 . .
Zn1 O9 H9B 120.9 . .
H9A O9 H9B 110.4 . .
H10A O10 H10B 108.3 . .
H11A O11 H11B 107.8 . .
O3 Zn1 O1 106.88(13) . 4_646
O3 Zn1 N1 107.08(15) . .
O1 Zn1 N1 146.03(15) 4_646 .
O3 Zn1 O9 93.32(14) . .
O1 Zn1 O9 90.42(15) 4_646 .
N1 Zn1 O9 88.72(16) . .
O3 Zn1 O8 92.47(13) . .
O1 Zn1 O8 86.12(14) 4_646 .
N1 Zn1 O8 91.35(14) . .
O9 Zn1 O8 173.92(14) . .
O7 Zn2 O7 123.3(3) 6_546 5_646
O7 Zn2 N2 123.8(2) 6_546 .
O7 Zn2 N2 96.0(2) 5_646 .
O7 Zn2 N2 96.0(2) 6_546 2_656
O7 Zn2 N2 123.8(2) 5_646 2_656
N2 Zn2 N2 91.9(2) . 2_656
O7 Zn2 O6 88.2(2) 6_546 5_646
O7 Zn2 O6 55.8(2) 5_646 5_646
N2 Zn2 O6 147.2(2) . 5_646
N2 Zn2 O6 91.6(2) 2_656 5_646
O7 Zn2 O6 55.8(2) 6_546 6_546
O7 Zn2 O6 88.2(2) 5_646 6_546
N2 Zn2 O6 91.6(2) . 6_546
N2 Zn2 O6 147.2(2) 2_656 6_546
O6 Zn2 O6 102.6(3) 5_646 6_546
O7 Zn2 C15 104.6(2) 6_546 5_646
O7 Zn2 C15 27.9(3) 5_646 5_646
N2 Zn2 C15 123.3(3) . 5_646
N2 Zn2 C15 112.0(2) 2_656 5_646
O6 Zn2 C15 28.2(2) 5_646 5_646
O6 Zn2 C15 92.9(2) 6_546 5_646
O7 Zn2 C15 27.9(3) 6_546 6_546
O7 Zn2 C15 104.6(2) 5_646 6_546
N2 Zn2 C15 112.0(2) . 6_546
N2 Zn2 C15 123.3(3) 2_656 6_546
O6 Zn2 C15 92.9(2) 5_646 6_546
O6 Zn2 C15 28.2(2) 6_546 6_546
C15 Zn2 C15 96.7(3) 5_646 6_546

loop_
_geom_bond_atom_site_label_1
_geom_bond_atom_site_label_2
_geom_bond_distance
_geom_bond_site_symmetry_2
C1 O2 1.242(6) .
C1 O1 1.270(6) .
C1 C3 1.494(7) .
C2 O4 1.240(5) .
C2 O3 1.270(5) .
C2 C4 1.503(6) .
C3 C8 1.391(7) .
C3 C4 1.409(6) .
C4 C5 1.379(6) .
C5 C6 1.378(7) .
C5 O5 1.409(6) .
C6 C7 1.385(8) .
C6 H6 0.9300 .
C7 C8 1.374(8) .
C7 H7 0.9300 .
C8 H8 0.9300 .
C9 C10 1.371(7) .
C9 C14 1.371(7) .
C9 O5 1.379(6) .
C10 C11 1.381(7) .
C10 H10 0.9300 .
C11 C12 1.367(8) .
C11 H11 0.9300 .
C12 C13 1.364(8) .
C12 C15 1.490(8) .
C13 C14 1.387(8) .
C13 H13 0.9300 .
C14 H14 0.9300 .
C15 O7 1.210(9) .
C15 O6 1.211(10) .
C15 Zn2 2.553(6) 5_646
C16 N1 1.331(6) .
C16 C17 1.385(6) .
C16 H16 0.9300 .
C17 C18 1.377(7) .
C17 H17 0.9300 .
C18 C19 1.401(7) .
C18 C23 1.486(6) .
C19 C20 1.373(7) .
C19 H19 0.9300 .
C20 N1 1.338(7) .
C20 H20 0.9300 .
C21 N2 1.329(6) .
C21 C22 1.371(7) .
C21 H21 0.9300 .
C22 C23 1.385(7) .
C22 H22 0.9300 .
C23 C24 1.362(7) .
C24 C25 1.379(7) .
C24 H24 0.9300 .
C25 N2 1.330(6) .
C25 H25 0.9300 .
N1 Zn1 2.050(4) .
N2 Zn2 2.090(4) .
O1 Zn1 2.005(3) 4_656
O3 Zn1 1.986(3) .
O6 Zn2 2.361(6) 5_646
O7 Zn2 2.077(5) 5_646
O8 Zn1 2.221(4) .
O8 H8A 0.8489 .
O8 H8B 0.8481 .
O9 Zn1 2.160(4) .
O9 H9A 0.8484 .
O9 H9B 0.8439 .
O10 H10A 0.8682 .
O10 H10B 0.8486 .
O11 H11A 0.8512 .
O11 H11B 0.8490 .
Zn1 O1 2.005(3) 4_646
Zn2 O7 2.077(5) 6_546
Zn2 O7 2.077(5) 5_646
Zn2 N2 2.090(4) 2_656
Zn2 O6 2.361(7) 5_646
Zn2 O6 2.361(6) 6_546
Zn2 C15 2.553(6) 5_646
Zn2 C15 2.553(6) 6_546
